data_2201744
loop_
_publ_author_name
'Noland, Wayland E.'
'Cole, Kevin P.'
'Britton, Doyle'

_publ_section_title
;
 4,5-Dibromo-1-methyl-1<i>H</i>-imidazole
;
_journal_issue 4
_journal_name_full 'Acta Crystallographica Section E'
_journal_page_first o458
_journal_page_last o460
_journal_paper_doi 10.1107/S1600536803005269
_journal_volume 59
_journal_year 2003
_chemical_formula_iupac 'C4 H4 Br2 N2'
_chemical_formula_moiety 'C4 H4 Br2 N2'
_chemical_formula_sum 'C4 H4 Br2 N2'
_chemical_formula_weight 239.91
_chemical_melting_point 352.5(5)
_chemical_name_systematic
;
4,5-Dibromo-1-methyl-1H-imidazole
;
_space_group_IT_number 2
_symmetry_cell_setting triclinic
_symmetry_space_group_name_Hall '-P 1'
_symmetry_space_group_name_H-M 'P -1'
_atom_sites_solution_hydrogens geom
_atom_sites_solution_primary direct
_atom_sites_solution_secondary difmap
_audit_creation_method 'SHELXTL plus manual additions'
_cell_angle_alpha 73.47(3)
_cell_angle_beta 79.92(3)
_cell_angle_gamma 85.45(3)
_cell_formula_units_Z 4
_cell_length_a 7.449(2)
_cell_length_b 7.537(2)
_cell_length_c 12.403(3)
_cell_measurement_reflns_used 1490
_cell_measurement_temperature 174(2)
_cell_measurement_theta_max 27.4
_cell_measurement_theta_min 2.82
_cell_volume 656.9(3)
_computing_cell_refinement 'SAINT (Siemens, 1995)'
_computing_data_collection 'SMART (Siemens, 1995)'
_computing_data_reduction SAINT
_computing_molecular_graphics SHELXTL
_computing_publication_material SHELXTL
_computing_structure_refinement SHELXTL
_computing_structure_solution 'SHELXTL (Sheldrick, 1997)'
_diffrn_ambient_temperature 174(2)
_diffrn_measured_fraction_theta_full 0.983
_diffrn_measured_fraction_theta_max 0.983
_diffrn_measurement_device_type 'Siemens SMART area-detector'
_diffrn_measurement_method \w
_diffrn_radiation_monochromator graphite
_diffrn_radiation_source 'fine-focus sealed tube'
_diffrn_radiation_type MoK\a
_diffrn_radiation_wavelength 0.71073
_diffrn_reflns_av_R_equivalents 0.028
_diffrn_reflns_av_sigmaI/netI 0.028
_diffrn_reflns_limit_h_max 9
_diffrn_reflns_limit_h_min -9
_diffrn_reflns_limit_k_max 9
_diffrn_reflns_limit_k_min -9
_diffrn_reflns_limit_l_max 15
_diffrn_reflns_limit_l_min -16
_diffrn_reflns_number 6725
_diffrn_reflns_theta_full 27.51
_diffrn_reflns_theta_max 27.51
_diffrn_reflns_theta_min 1.73
_diffrn_standards_decay_% <1
_diffrn_standards_number 0
_exptl_absorpt_coefficient_mu 12.231
_exptl_absorpt_correction_T_max 0.42
_exptl_absorpt_correction_T_min 0.12
_exptl_absorpt_correction_type multi-scan
_exptl_absorpt_process_details '(SADABS; Sheldrick, 1996; Blessing, 1995)'
_exptl_crystal_colour colorless
_exptl_crystal_density_diffrn 2.426
_exptl_crystal_density_meas ?
_exptl_crystal_density_method 'not measured'
_exptl_crystal_description prism
_exptl_crystal_F_000 448
_exptl_crystal_size_max 0.20
_exptl_crystal_size_mid 0.15
_exptl_crystal_size_min 0.07
_refine_diff_density_max 0.82
_refine_diff_density_min -0.72
_refine_ls_extinction_method none
_refine_ls_goodness_of_fit_ref 1.08
_refine_ls_hydrogen_treatment constr
_refine_ls_matrix_type full
_refine_ls_number_parameters 147
_refine_ls_number_reflns 2962
_refine_ls_number_restraints 0
_refine_ls_restrained_S_all 1.08
_refine_ls_R_factor_all 0.039
_refine_ls_R_factor_gt 0.032
_refine_ls_shift/su_max 0.001
_refine_ls_shift/su_mean 0.000
_refine_ls_structure_factor_coef Fsqd
_refine_ls_weighting_details 'calc w = 1/[\s^2^(Fo^2^)+(0.037P)^2^+1.41P] where P = (Fo^2^+2Fc^2^)/3'
_refine_ls_weighting_scheme calc
_refine_ls_wR_factor_gt 0.077
_refine_ls_wR_factor_ref 0.080
_reflns_number_gt 2615
_reflns_number_total 2962
_reflns_threshold_expression I>2\s(I)
_cod_data_source_file ac6033.cif
_cod_data_source_block I
_cod_depositor_comments
;
The following automatic conversions were performed:

'_chemical_melting_point' value '352-353' was changed to '352.5(5)' -
the average value was taken and precision was estimated.

Automatic conversion script
Id: cif_fix_values 1646 2011-03-28 12:23:43Z adriana 

The following automatic conversions were performed:

'_chemical_melting_point' value '352-353' was changed to '352.5(5)' -
the average value was taken and precision was estimated.

Automatic conversion script
Id: cif_fix_values 1715 2011-07-08 13:25:40Z adriana 

The following automatic conversions were performed:

'_exptl_crystal_density_meas' value 'not measured' was changed to '?'
- the value is perceived as not measured.

Automatic conversion script
Id: cif_fix_values 3008 2015-01-20 13:52:24Z robertas 
;
_cod_database_code 2201744
_cod_database_fobs_code 2201744

loop_
_symmetry_equiv_pos_as_xyz
'x, y, z'
'-x, -y, -z'

loop_
_atom_site_label
_atom_site_fract_x
_atom_site_fract_y
_atom_site_fract_z
_atom_site_U_iso_or_equiv
_atom_site_adp_type
_atom_site_calc_flag
_atom_site_refinement_flags
_atom_site_occupancy
_atom_site_disorder_assembly
_atom_site_disorder_group
_atom_site_type_symbol
Br1 0.58550(5) 0.26614(6) 0.67042(3) 0.02692(11) Uani d . 1 . . Br
Br2 0.10229(6) 0.23264(6) 0.65183(4) 0.03028(12) Uani d . 1 . . Br
N11 0.2901(5) 0.2094(5) 0.4351(3) 0.0277(7) Uani d . 1 . . N
C12 0.4612(6) 0.2122(5) 0.3815(3) 0.0260(8) Uani d . 1 . . C
H12A 0.4948 0.2013 0.3061 0.031 Uiso calc R 1 . . H
N13 0.5836(5) 0.2327(5) 0.4474(3) 0.0244(7) Uani d . 1 . . N
C14 0.4808(6) 0.2445(5) 0.5493(3) 0.0228(8) Uani d . 1 . . C
C15 0.3052(5) 0.2304(5) 0.5391(3) 0.0234(8) Uani d . 1 . . C
C16 0.7804(6) 0.2382(6) 0.4169(4) 0.0322(9) Uani d . 1 . . C
H16A 0.8219 0.3561 0.4209 0.048 Uiso calc R 1 . . H
H16B 0.8161 0.2267 0.3393 0.048 Uiso calc R 1 . . H
H16C 0.8364 0.1357 0.4701 0.048 Uiso calc R 1 . . H
Br3 0.28089(6) 0.44139(6) -0.11411(4) 0.03273(12) Uani d . 1 . . Br
Br4 0.29293(7) 0.91005(6) -0.07735(4) 0.03893(13) Uani d . 1 . . Br
N21 0.2079(5) 0.6770(5) 0.1483(3) 0.0283(7) Uani d . 1 . . N
C22 0.1827(6) 0.4986(6) 0.1994(3) 0.0276(9) Uani d . 1 . . C
H22A 0.1542 0.4489 0.2796 0.033 Uiso calc R 1 . . H
N23 0.2018(4) 0.3953(5) 0.1250(3) 0.0234(7) Uani d . 1 . . N
C24 0.2406(5) 0.5179(6) 0.0178(3) 0.0230(8) Uani d . 1 . . C
C25 0.2437(5) 0.6864(5) 0.0354(3) 0.0231(8) Uani d . 1 . . C
C26 0.1784(7) 0.1957(6) 0.1535(4) 0.0349(10) Uani d . 1 . . C
H26A 0.1629 0.1434 0.2364 0.052 Uiso calc R 1 . . H
H26B 0.2863 0.1379 0.1179 0.052 Uiso calc R 1 . . H
H26C 0.0702 0.1719 0.1253 0.052 Uiso calc R 1 . . H

loop_
_atom_site_aniso_label
_atom_site_aniso_U_11
_atom_site_aniso_U_22
_atom_site_aniso_U_33
_atom_site_aniso_U_12
_atom_site_aniso_U_13
_atom_site_aniso_U_23
Br1 0.0284(2) 0.0304(2) 0.0254(2) -0.00208(16) -0.00528(15) -0.01238(16)
Br2 0.0248(2) 0.0292(2) 0.0349(2) -0.00051(16) 0.00117(16) -0.00930(17)
N11 0.0347(19) 0.0222(17) 0.0258(17) -0.0015(14) -0.0086(15) -0.0037(14)
C12 0.035(2) 0.0203(19) 0.0225(19) -0.0027(16) -0.0046(16) -0.0047(15)
N13 0.0286(17) 0.0218(17) 0.0217(16) -0.0017(13) -0.0009(13) -0.0057(13)
C14 0.033(2) 0.0170(18) 0.0193(18) -0.0004(15) -0.0051(15) -0.0053(14)
C15 0.028(2) 0.0166(18) 0.0234(19) -0.0005(15) -0.0019(16) -0.0037(14)
C16 0.030(2) 0.033(2) 0.032(2) -0.0029(18) 0.0041(17) -0.0101(18)
Br3 0.0467(3) 0.0307(2) 0.0233(2) 0.00102(18) -0.00348(17) -0.01320(16)
Br4 0.0574(3) 0.0240(2) 0.0336(2) -0.0085(2) -0.0060(2) -0.00373(17)
N21 0.0327(19) 0.0316(19) 0.0237(17) -0.0012(15) -0.0067(14) -0.0113(14)
C22 0.027(2) 0.038(2) 0.0197(19) 0.0040(17) -0.0054(15) -0.0112(17)
N23 0.0229(16) 0.0220(17) 0.0239(17) 0.0005(13) -0.0032(13) -0.0051(13)
C24 0.0224(18) 0.026(2) 0.0212(18) -0.0019(15) -0.0021(14) -0.0081(15)
C25 0.0262(19) 0.0229(19) 0.0201(18) -0.0008(15) -0.0036(15) -0.0060(15)
C26 0.044(3) 0.022(2) 0.035(2) -0.0019(18) -0.004(2) -0.0045(17)

loop_
_atom_type_symbol
_atom_type_description
_atom_type_scat_dispersion_real
_atom_type_scat_dispersion_imag
_atom_type_scat_source
C C 0.0033 0.0016 'International Tables Vol C Tables 4.2.6.8 and 6.1.1.4'
H H 0.0000 0.0000 'International Tables Vol C Tables 4.2.6.8 and 6.1.1.4'
N N 0.0061 0.0033 'International Tables Vol C Tables 4.2.6.8 and 6.1.1.4'
Br Br -0.2901 2.4595 'International Tables Vol C Tables 4.2.6.8 and 6.1.1.4'

loop_
_geom_angle_atom_site_label_1
_geom_angle_atom_site_label_2
_geom_angle_atom_site_label_3
_geom_angle
C12 N11 C15 104.1(3)
N11 C12 N13 112.3(4)
N11 C12 H12A 123.8
N13 C12 H12A 123.8
C12 N13 C14 105.8(3)
C12 N13 C16 127.1(4)
C14 N13 C16 127.1(4)
C15 C14 N13 106.0(3)
C15 C14 Br1 131.4(3)
N13 C14 Br1 122.5(3)
C14 C15 N11 111.8(4)
C14 C15 Br2 125.8(3)
N11 C15 Br2 122.4(3)
N13 C16 H16A 109.5
N13 C16 H16B 109.5
H16A C16 H16B 109.5
N13 C16 H16C 109.5
H16A C16 H16C 109.5
H16B C16 H16C 109.5
C22 N21 C25 104.1(3)
N21 C22 N23 112.7(4)
N21 C22 H22A 123.6
N23 C22 H22A 123.6
C22 N23 C24 105.9(3)
C22 N23 C26 126.3(4)
C24 N23 C26 127.7(4)
C25 C24 N23 105.7(3)
C25 C24 Br3 131.9(3)
N23 C24 Br3 122.4(3)
C24 C25 N21 111.6(4)
C24 C25 Br4 126.2(3)
N21 C25 Br4 122.2(3)
N23 C26 H26A 109.5
N23 C26 H26B 109.5
H26A C26 H26B 109.5
N23 C26 H26C 109.5
H26A C26 H26C 109.5
H26B C26 H26C 109.5

loop_
_geom_bond_atom_site_label_1
_geom_bond_atom_site_label_2
_geom_bond_site_symmetry_2
_geom_bond_distance
_geom_bond_publ_flag
Br1 C14 . 1.860(4) ?
Br2 C15 . 1.873(4) ?
N11 C12 . 1.329(6) ?
N11 C15 . 1.369(5) ?
C12 N13 . 1.370(5) ?
C12 H12A . 0.9500 ?
N13 C14 . 1.381(5) ?
N13 C16 . 1.450(5) ?
C14 C15 . 1.352(6) ?
C16 H16A . 0.9800 ?
C16 H16B . 0.9800 ?
C16 H16C . 0.9800 ?
Br3 C24 . 1.854(4) ?
Br4 C25 . 1.873(4) ?
N21 C22 . 1.326(6) ?
N21 C25 . 1.361(5) ?
C22 N23 . 1.350(5) ?
C22 H22A . 0.9500 ?
N23 C24 . 1.383(5) ?
N23 C26 . 1.461(5) ?
C24 C25 . 1.351(6) ?
C26 H26A . 0.9800 ?
C26 H26B . 0.9800 ?
C26 H26C . 0.9800 ?

loop_
_cod_related_entry_id
_cod_related_entry_database
_cod_related_entry_code
1 ChemSpider 2053781
